data_4322168
loop_
_publ_author_name
'Brent J. Hamstra'
'Beisong Cheng'
'Mary K. Ellison'
'W. Robert Scheidt'

_publ_section_title
;
 Molybdenum(V) on an Oxide String. Synthesis and Structure of the Novel
 Linear Trinuclear Complex {[MoO(TPP)][O-Mo(TPP)-O][MoO(TPP)]}ClO4
;
_journal_name_full 'Inorganic Chemistry'
_journal_page_first 3554
_journal_page_last 3561
_journal_paper_doi 10.1021/ic990566s
_journal_volume 38
_journal_year 1999
_chemical_formula_sum 'C44.9 H29.8 Cl2.8 Mo N4 O5'
_chemical_formula_weight 900.53
_chemical_name_systematic
;
 ?
;
_space_group_IT_number 2
_symmetry_cell_setting triclinic
_symmetry_space_group_name_Hall '-P 1'
_symmetry_space_group_name_H-M 'P -1'
_atom_sites_solution_hydrogens geom
_atom_sites_solution_primary direct
_atom_sites_solution_secondary difmap
_audit_creation_method SHELXL
_cell_angle_alpha 89.150(10)
_cell_angle_beta 108.860(10)
_cell_angle_gamma 103.96(2)
_cell_formula_units_Z 2
_cell_length_a 11.437(2)
_cell_length_b 13.537(6)
_cell_length_c 13.764(4)
_cell_measurement_reflns_used 250
_cell_measurement_temperature 293(2)
_cell_measurement_theta_max 20.5
_cell_measurement_theta_min -20.5
_cell_volume 1952.4(11)
_computing_cell_refinement madnes
_computing_data_collection madnes
_computing_data_reduction 'Madnes (Messerschmidt & Pflugraph, 1987)'
_computing_molecular_graphics 'Ortep III (Burnett, Johnson, 1996)'
_computing_publication_material SHELXL-93
_computing_structure_refinement 'SHELXL-93 (Sheldrick, 1993)'
_computing_structure_solution 'SHELXS-86 (Sheldrick, 1990)'
_diffrn_ambient_temperature 293(2)
_diffrn_measurement_device 'Enraf-Nonius fast area-detector'
_diffrn_measurement_method 'Ellipsoid-mask fitting'
_diffrn_radiation_monochromator graphite
_diffrn_radiation_source 'fine-focus sealed tube'
_diffrn_radiation_type MoK\a
_diffrn_radiation_wavelength 0.71073
_diffrn_reflns_av_R_equivalents 0.0417
_diffrn_reflns_av_sigmaI/netI 0.0331
_diffrn_reflns_limit_h_max 15
_diffrn_reflns_limit_h_min -15
_diffrn_reflns_limit_k_max 18
_diffrn_reflns_limit_k_min -18
_diffrn_reflns_limit_l_max 18
_diffrn_reflns_limit_l_min -15
_diffrn_reflns_number 18920
_diffrn_reflns_theta_max 29.87
_diffrn_reflns_theta_min 2.28
_diffrn_standards_decay_% 'No measurable crystal decay'
_exptl_absorpt_coefficient_mu 0.581
_exptl_absorpt_correction_type none
_exptl_crystal_colour 'Dark green'
_exptl_crystal_density_diffrn 1.532
_exptl_crystal_density_meas ?
_exptl_crystal_density_method 'Not measured'
_exptl_crystal_description Rectangle
_exptl_crystal_F_000 914
_exptl_crystal_size_max 0.55
_exptl_crystal_size_mid 0.30
_exptl_crystal_size_min 0.15
_refine_diff_density_max 0.601
_refine_diff_density_min -0.557
_refine_diff_density_rms 0.069
_refine_ls_extinction_method none
_refine_ls_goodness_of_fit_all 1.079
_refine_ls_goodness_of_fit_obs 1.101
_refine_ls_hydrogen_treatment isotropic
_refine_ls_matrix_type full
_refine_ls_number_parameters 550
_refine_ls_number_reflns 9429
_refine_ls_number_restraints 0
_refine_ls_restrained_S_all 1.079
_refine_ls_restrained_S_obs 1.101
_refine_ls_R_factor_all 0.0496
_refine_ls_R_factor_obs 0.0426
_refine_ls_shift/esd_max 0.007
_refine_ls_shift/esd_mean 0.001
_refine_ls_structure_factor_coef Fsqd
_refine_ls_weighting_details 'w=1/[\s^2^(Fo^2^)+(0.0505P)^2^+1.7341P] where P=(Fo^2^+2Fc^2^)/3'
_refine_ls_weighting_scheme calc
_refine_ls_wR_factor_all 0.1124
_refine_ls_wR_factor_obs 0.1082
_reflns_number_observed 8443
_reflns_number_total 9430
_reflns_observed_criterion >2sigma(I)
_cod_data_source_file ic990566s_1.cif
_cod_data_source_block sd:cheng1
_cod_depositor_comments
;
The following automatic conversions were performed:

'_exptl_crystal_density_meas' value 'Not measured' was changed to '?'
- the value is perceived as not measured.

Automatic conversion script
Id: cif_fix_values 3008 2015-01-20 13:52:24Z robertas 

The following automatic conversions were performed:

'_refine_ls_weighting_scheme' value 'calc
w=1/[\s^2^(Fo^2^)+(0.0505P)^2^+1.7341P] where P=(Fo^2^+2Fc^2^)/3' was
changed to 'calc'. New tag '_refine_ls_weighting_details' was
created. The value of the new tag was set to
'w=1/[\s^2^(Fo^2^)+(0.0505P)^2^+1.7341P] where P=(Fo^2^+2Fc^2^)/3'.

Automatic conversion script
Id: cif_fix_values 3143 2015-03-26 13:38:13Z robertas 
;
_cod_original_formula_sum 'C44.90 H29.80 Cl2.80 Mo N4 O5'
_cod_database_code 4322168

loop_
_symmetry_equiv_pos_as_xyz
'x, y, z'
'-x, -y, -z'

loop_
_atom_site_aniso_label
_atom_site_aniso_U_11
_atom_site_aniso_U_22
_atom_site_aniso_U_33
_atom_site_aniso_U_23
_atom_site_aniso_U_13
_atom_site_aniso_U_12
Mo 0.02875(11) 0.03153(11) 0.02820(10) 0.00444(7) 0.01088(8) 0.00613(7)
N1 0.0328(10) 0.0336(10) 0.0317(10) 0.0031(8) 0.0142(8) 0.0047(8)
N2 0.0331(10) 0.0348(10) 0.0316(10) 0.0030(8) 0.0112(8) 0.0028(8)
N3 0.0362(10) 0.0373(10) 0.0273(9) 0.0041(8) 0.0103(8) 0.0046(8)
N4 0.0336(10) 0.0334(10) 0.0300(9) 0.0026(7) 0.0139(8) 0.0044(8)
CA1 0.0364(12) 0.0409(12) 0.0297(11) 0.0028(9) 0.0160(10) 0.0083(10)
CA2 0.0367(12) 0.0381(12) 0.0363(12) 0.0050(10) 0.0186(10) 0.0050(10)
CA3 0.0318(12) 0.0361(12) 0.0380(12) 0.0046(10) 0.0107(10) 0.0042(9)
CA4 0.0360(12) 0.0375(12) 0.0308(11) 0.0017(9) 0.0063(10) 0.0057(10)
CA5 0.0427(14) 0.0427(13) 0.0280(11) 0.0040(9) 0.0127(10) 0.0088(11)
CA6 0.0398(13) 0.0387(12) 0.0314(11) 0.0062(9) 0.0160(10) 0.0074(10)
CA7 0.0354(12) 0.0334(11) 0.0350(12) 0.0045(9) 0.0138(10) 0.0040(9)
CA8 0.0342(12) 0.0338(11) 0.0316(11) -0.0010(9) 0.0110(10) 0.0054(9)
CB1 0.053(2) 0.050(2) 0.0326(12) 0.0035(11) 0.0205(12) 0.0017(12)
CB2 0.053(2) 0.049(2) 0.0394(14) 0.0063(11) 0.0245(13) -0.0014(12)
CB3 0.0390(14) 0.0422(14) 0.0423(14) 0.0004(11) 0.0109(12) -0.0037(11)
CB4 0.0430(14) 0.0450(14) 0.0380(13) -0.0029(11) 0.0076(12) -0.0017(11)
CB5 0.055(2) 0.052(2) 0.0340(13) 0.0015(11) 0.0205(12) 0.0043(13)
CB6 0.053(2) 0.049(2) 0.0386(14) 0.0031(11) 0.0245(13) 0.0019(13)
CB7 0.0471(15) 0.0359(13) 0.0396(13) 0.0013(10) 0.0171(12) -0.0029(11)
CB8 0.0456(14) 0.0368(13) 0.0373(13) -0.0028(10) 0.0147(11) -0.0001(11)
CM1 0.0354(12) 0.0367(12) 0.0296(11) 0.0008(9) 0.0143(10) 0.0092(9)
CM2 0.0343(12) 0.0366(12) 0.0397(13) 0.0052(10) 0.0158(10) 0.0053(10)
CM3 0.0421(13) 0.0382(12) 0.0284(11) 0.0021(9) 0.0092(10) 0.0070(10)
CM4 0.0379(12) 0.0344(12) 0.0380(12) 0.0081(10) 0.0171(11) 0.0055(10)
C11 0.0360(12) 0.0333(11) 0.0321(11) 0.0018(9) 0.0141(10) 0.0086(9)
C12 0.0357(12) 0.0453(13) 0.0365(12) 0.0012(10) 0.0152(10) 0.0119(10)
C13 0.0365(13) 0.053(2) 0.0397(14) 0.0011(12) 0.0092(11) 0.0080(11)
C14 0.052(2) 0.052(2) 0.0332(13) -0.0043(11) 0.0139(12) 0.0065(13)
C15 0.050(2) 0.057(2) 0.0400(14) -0.0049(12) 0.0228(13) 0.0134(13)
C16 0.0350(12) 0.0489(14) 0.0380(13) -0.0016(11) 0.0154(11) 0.0116(11)
C21 0.0410(13) 0.0374(12) 0.0385(13) 0.0038(10) 0.0162(11) -0.0002(10)
C22 0.053(2) 0.051(2) 0.066(2) 0.0142(14) 0.034(2) 0.0119(14)
C23 0.056(2) 0.073(2) 0.079(2) 0.021(2) 0.042(2) 0.008(2)
C24 0.073(2) 0.060(2) 0.066(2) 0.019(2) 0.036(2) -0.009(2)
C25 0.109(3) 0.041(2) 0.088(3) 0.023(2) 0.052(3) 0.013(2)
C26 0.075(2) 0.050(2) 0.076(2) 0.021(2) 0.046(2) 0.019(2)
C31 0.0443(14) 0.0420(13) 0.0291(11) 0.0019(10) 0.0112(10) 0.0043(11)
C32 0.072(2) 0.049(2) 0.043(2) 0.0008(13) 0.0067(15) 0.017(2)
C33 0.095(3) 0.054(2) 0.059(2) -0.010(2) 0.020(2) 0.020(2)
C34 0.084(3) 0.082(3) 0.038(2) -0.015(2) 0.015(2) 0.013(2)
C35 0.092(3) 0.097(3) 0.0292(14) 0.007(2) 0.009(2) 0.037(2)
C36 0.078(2) 0.065(2) 0.0356(14) 0.0070(13) 0.0128(15) 0.031(2)
C41 0.050(2) 0.0374(13) 0.0417(14) 0.0018(10) 0.0249(12) 0.0010(11)
C42 0.072(2) 0.044(2) 0.048(2) 0.0068(12) 0.030(2) 0.0095(14)
C43 0.112(3) 0.044(2) 0.062(2) 0.0106(15) 0.052(2) 0.004(2)
C44 0.095(3) 0.053(2) 0.086(3) -0.004(2) 0.065(3) -0.017(2)
C45 0.064(2) 0.069(2) 0.091(3) 0.007(2) 0.042(2) -0.006(2)
C46 0.051(2) 0.056(2) 0.072(2) 0.013(2) 0.026(2) -0.0010(15)
O1 0.0394(10) 0.0459(10) 0.0530(11) 0.0117(9) 0.0133(9) 0.0161(8)
Cl1A 0.0369(3) 0.0341(3) 0.0424(4) 0.0050(3) 0.0130(3) 0.0115(3)
Cl1B 0.056(4) 0.058(4) 0.049(4) 0.006(3) 0.003(3) 0.015(4)
O2 0.0402(10) 0.0434(10) 0.0493(11) 0.0128(8) 0.0206(9) 0.0162(8)
O3 0.0487(12) 0.0545(12) 0.0659(14) 0.0073(10) 0.0178(11) 0.0264(10)
O4 0.0518(13) 0.0425(12) 0.098(2) 0.0115(12) 0.0149(13) -0.0005(10)
O(5A 0.076(2) 0.077(2) 0.0399(12) 0.0068(12) 0.0176(12) 0.0390(15)
O(5B 0.117(27) 0.126(29) 0.055(16) -0.014(17) 0.002(17) 0.053(23)
C 0.106(4) 0.123(5) 0.075(3) -0.022(3) 0.011(3) 0.059(4)
Cl2 0.0866(9) 0.1114(11) 0.0705(7) 0.0055(7) 0.0130(7) 0.0140(8)
Cl3A 0.1016(13) 0.121(2) 0.125(2) -0.0576(13) 0.0271(12) 0.0317(12)
Cl3B 0.074(8) 0.101(10) 0.120(12) -0.059(9) -0.001(8) 0.008(7)

loop_
_atom_site_label
_atom_site_type_symbol
_atom_site_fract_x
_atom_site_fract_y
_atom_site_fract_z
_atom_site_U_iso_or_equiv
_atom_site_thermal_displace_type
_atom_site_occupancy
_atom_site_calc_flag
_atom_site_refinement_flags
_atom_site_disorder_group
Mo Mo 0.09894(2) 0.412182(15) 0.255248(15) 0.02940(7) Uani 1 d . .
N1 N 0.0767(2) 0.3709(2) 0.3957(2) 0.0325(4) Uani 1 d . .
N2 N -0.0179(2) 0.2703(2) 0.1904(2) 0.0340(4) Uani 1 d . .
N3 N 0.1661(2) 0.4240(2) 0.1306(2) 0.0345(4) Uani 1 d . .
N4 N 0.2622(2) 0.5224(2) 0.3356(2) 0.0322(4) Uani 1 d . .
CA1 C 0.1468(2) 0.4209(2) 0.4917(2) 0.0346(5) Uani 1 d . .
CA2 C -0.0081(2) 0.2851(2) 0.4110(2) 0.0362(5) Uani 1 d . .
CA3 C -0.0991(2) 0.2052(2) 0.2330(2) 0.0363(5) Uani 1 d . .
CA4 C -0.0477(2) 0.2328(2) 0.0902(2) 0.0366(5) Uani 1 d . .
CA5 C 0.1171(3) 0.3595(2) 0.0419(2) 0.0380(5) Uani 1 d . .
CA6 C 0.2649(3) 0.5002(2) 0.1192(2) 0.0361(5) Uani 1 d . .
CA7 C 0.3365(2) 0.5914(2) 0.2910(2) 0.0349(5) Uani 1 d . .
CA8 C 0.2926(2) 0.5596(2) 0.4363(2) 0.0337(5) Uani 1 d . .
CB1 C 0.1043(3) 0.3636(2) 0.5671(2) 0.0457(6) Uani 1 d . .
HB1 H 0.1362(3) 0.3796(2) 0.6378(2) 0.055 Uiso 1 calc R .
CB2 C 0.0101(3) 0.2825(2) 0.5182(2) 0.0473(7) Uani 1 d . .
HB2 H -0.0354(3) 0.2331(2) 0.5491(2) 0.057 Uiso 1 calc R .
CB3 C -0.1842(3) 0.1283(2) 0.1555(2) 0.0443(6) Uani 1 d . .
HB3 H -0.2496(3) 0.0761(2) 0.1632(2) 0.053 Uiso 1 calc R .
CB4 C -0.1529(3) 0.1447(2) 0.0691(2) 0.0457(6) Uani 1 d . .
HB4 H -0.1928(3) 0.1057(2) 0.0068(2) 0.055 Uiso 1 calc R .
CB5 C 0.1882(3) 0.3961(2) -0.0251(2) 0.0472(7) Uani 1 d . .
HB5 H 0.1751(3) 0.3666(2) -0.0896(2) 0.057 Uiso 1 calc R .
CB6 C 0.2779(3) 0.4812(2) 0.0219(2) 0.0466(6) Uani 1 d . .
HB6 H 0.3378(3) 0.5206(2) -0.0046(2) 0.056 Uiso 1 calc R .
CB7 C 0.4104(3) 0.6748(2) 0.3643(2) 0.0426(6) Uani 1 d . .
HB7 H 0.4669(3) 0.7324(2) 0.3533(2) 0.051 Uiso 1 calc R .
CB8 C 0.3842(3) 0.6558(2) 0.4523(2) 0.0415(6) Uani 1 d . .
HB8 H 0.4194(3) 0.6977(2) 0.5128(2) 0.050 Uiso 1 calc R .
CM1 C 0.2449(2) 0.5102(2) 0.5108(2) 0.0330(5) Uani 1 d . .
CM2 C -0.0940(2) 0.2113(2) 0.3351(2) 0.0367(5) Uani 1 d . .
CM3 C 0.0156(3) 0.2726(2) 0.0213(2) 0.0374(5) Uani 1 d . .
CM4 C 0.3417(3) 0.5800(2) 0.1919(2) 0.0363(5) Uani 1 d . .
C11 C 0.3072(2) 0.5547(2) 0.6191(2) 0.0331(5) Uani 1 d . .
C12 C 0.4388(3) 0.5760(2) 0.6641(2) 0.0380(5) Uani 1 d . .
H12 H 0.4882(3) 0.5617(2) 0.6268(2) 0.046 Uiso 1 calc R .
C13 C 0.4971(3) 0.6184(2) 0.7642(2) 0.0444(6) Uani 1 d . .
H13 H 0.5856(3) 0.6340(2) 0.7930(2) 0.053 Uiso 1 calc R .
C14 C 0.4251(3) 0.6374(2) 0.8212(2) 0.0471(6) Uani 1 d . .
H14 H 0.4645(3) 0.6650(2) 0.8887(2) 0.056 Uiso 1 calc R .
C15 C 0.2944(3) 0.6155(2) 0.7779(2) 0.0472(6) Uani 1 d . .
H15 H 0.2455(3) 0.6275(2) 0.8168(2) 0.057 Uiso 1 calc R .
C16 C 0.2353(3) 0.5757(2) 0.6772(2) 0.0395(5) Uani 1 d . .
H16 H 0.1471(3) 0.5628(2) 0.6480(2) 0.047 Uiso 1 calc R .
C21 C -0.1815(3) 0.1287(2) 0.3699(2) 0.0400(6) Uani 1 d . .
C22 C -0.2795(3) 0.1488(3) 0.3975(3) 0.0535(7) Uani 1 d . .
H22 H -0.2935(3) 0.2138(3) 0.3922(3) 0.064 Uiso 1 calc R .
C23 C -0.3574(4) 0.0724(3) 0.4332(3) 0.0661(10) Uani 1 d . .
H23 H -0.4235(4) 0.0863(3) 0.4515(3) 0.079 Uiso 1 calc R .
C24 C -0.3372(4) -0.0230(3) 0.4413(3) 0.0677(10) Uani 1 d . .
H24 H -0.3893(4) -0.0741(3) 0.4654(3) 0.081 Uiso 1 calc R .
C25 C -0.2405(5) -0.0433(3) 0.4141(4) 0.0757(12) Uani 1 d . .
H25 H -0.2268(5) -0.1084(3) 0.4198(4) 0.091 Uiso 1 calc R .
C26 C -0.1625(4) 0.0319(3) 0.3781(3) 0.0615(9) Uani 1 d . .
H26 H -0.0970(4) 0.0171(3) 0.3595(3) 0.074 Uiso 1 calc R .
C31 C -0.0277(3) 0.2171(2) -0.0822(2) 0.0399(6) Uani 1 d . .
C32 C -0.0052(4) 0.1227(3) -0.0931(2) 0.0572(8) Uani 1 d . .
H32 H 0.0370(4) 0.0931(3) -0.0352(2) 0.069 Uiso 1 calc R .
C33 C -0.0445(4) 0.0716(3) -0.1891(3) 0.0700(10) Uani 1 d . .
H33 H -0.0285(4) 0.0082(3) -0.1953(3) 0.084 Uiso 1 calc R .
C34 C -0.1069(4) 0.1144(3) -0.2748(3) 0.0706(10) Uani 1 d . .
H34 H -0.1335(4) 0.0802(3) -0.3394(3) 0.085 Uiso 1 calc R .
C35 C -0.1299(4) 0.2072(4) -0.2651(2) 0.0731(11) Uani 1 d . .
H35 H -0.1732(4) 0.2357(4) -0.3234(2) 0.088 Uiso 1 calc R .
C36 C -0.0895(4) 0.2604(3) -0.1691(2) 0.0588(8) Uani 1 d . .
H36 H -0.1041(4) 0.3244(3) -0.1638(2) 0.071 Uiso 1 calc R .
C41 C 0.4401(3) 0.6581(2) 0.1630(2) 0.0424(6) Uani 1 d . .
C42 C 0.4045(4) 0.7200(2) 0.0845(2) 0.0531(7) Uani 1 d . .
H42 H 0.3186(4) 0.7130(2) 0.0478(2) 0.064 Uiso 1 calc R .
C43 C 0.4977(5) 0.7933(3) 0.0601(3) 0.0695(11) Uani 1 d . .
H43 H 0.4735(5) 0.8348(3) 0.0065(3) 0.083 Uiso 1 calc R .
C44 C 0.6241(5) 0.8049(3) 0.1141(4) 0.0757(13) Uani 1 d . .
H44 H 0.6853(5) 0.8549(3) 0.0979(4) 0.091 Uiso 1 calc R .
C45 C 0.6611(4) 0.7432(3) 0.1918(4) 0.0747(11) Uani 1 d . .
H45 H 0.7472(4) 0.7504(3) 0.2279(4) 0.090 Uiso 1 calc R .
C46 C 0.5690(3) 0.6698(3) 0.2165(3) 0.0612(9) Uani 1 d . .
H46 H 0.5939(3) 0.6280(3) 0.2695(3) 0.073 Uiso 1 calc R .
O1 O -0.0042(2) 0.4842(2) 0.2190(2) 0.0457(4) Uani 1 d . .
Cl1A Cl 0.26875(7) 0.22937(5) 0.37549(6) 0.03738(15) Uani 0.90 d P .
Cl1B Cl 0.2504(8) 0.2079(7) 0.3014(7) 0.058(2) Uani 0.10 d P .
O2 O 0.2511(2) 0.31239(15) 0.3062(2) 0.0419(4) Uani 1 d . .
O3 O 0.3775(2) 0.1988(2) 0.3694(2) 0.0542(5) Uani 1 d . .
O4 O 0.1579(2) 0.1479(2) 0.3434(2) 0.0690(7) Uani 1 d . .
O(5A O 0.2922(3) 0.2680(2) 0.4771(2) 0.0608(7) Uani 0.90 d P .
O(5B O 0.2176(38) 0.1795(30) 0.1954(24) 0.101(11) Uani 0.10 d P .
C C 0.3937(6) 0.0803(5) 0.2023(4) 0.100(2) Uani 0.90 d P .
Cl2 Cl 0.28173(14) 0.12896(13) 0.10977(11) 0.0947(4) Uani 0.90 d P .
Cl3A Cl 0.4520(2) -0.0007(2) 0.1458(2) 0.1170(7) Uani 0.80 d P .
Cl3B Cl 0.3984(13) -0.0599(12) 0.1971(14) 0.108(5) Uani 0.10 d P .

loop_
_atom_type_symbol
_atom_type_description
_atom_type_scat_dispersion_real
_atom_type_scat_dispersion_imag
_atom_type_scat_source
Mo Mo -1.6832 0.6857 'International Tables Vol C Tables 4.2.6.8 and 6.1.1.4'
Cl Cl 0.1484 0.1585 'International Tables Vol C Tables 4.2.6.8 and 6.1.1.4'
O O 0.0106 0.0060 'International Tables Vol C Tables 4.2.6.8 and 6.1.1.4'
N N 0.0061 0.0033 'International Tables Vol C Tables 4.2.6.8 and 6.1.1.4'
C C 0.0033 0.0016 'International Tables Vol C Tables 4.2.6.8 and 6.1.1.4'
H H 0.0000 0.0000 'International Tables Vol C Tables 4.2.6.8 and 6.1.1.4'

loop_
_geom_angle_atom_site_label_1
_geom_angle_atom_site_label_2
_geom_angle_atom_site_label_3
_geom_angle
_geom_angle_site_symmetry_1
_geom_angle_site_symmetry_3
_geom_angle_publ_flag
O1 Mo N4 99.81(10) . . ?
O1 Mo N2 100.66(10) . . ?
N4 Mo N2 159.53(8) . . ?
O1 Mo N1 99.65(9) . . ?
N4 Mo N1 88.27(8) . . ?
N2 Mo N1 88.62(8) . . ?
O1 Mo N3 99.78(10) . . ?
N4 Mo N3 87.98(8) . . ?
N2 Mo N3 88.25(8) . . ?
N1 Mo N3 160.56(8) . . ?
O1 Mo O2 178.49(8) . . ?
N4 Mo O2 79.04(8) . . ?
N2 Mo O2 80.48(8) . . ?
N1 Mo O2 81.34(7) . . ?
N3 Mo O2 79.22(8) . . ?
CA2 N1 CA1 107.0(2) . . ?
CA2 N1 Mo 125.9(2) . . ?
CA1 N1 Mo 127.0(2) . . ?
CA4 N2 CA3 107.2(2) . . ?
CA4 N2 Mo 126.1(2) . . ?
CA3 N2 Mo 125.6(2) . . ?
CA6 N3 CA5 107.1(2) . . ?
CA6 N3 Mo 126.3(2) . . ?
CA5 N3 Mo 126.6(2) . . ?
CA7 N4 CA8 107.1(2) . . ?
CA7 N4 Mo 125.0(2) . . ?
CA8 N4 Mo 125.2(2) . . ?
N1 CA1 CM1 125.5(2) . . ?
N1 CA1 CB1 108.3(2) . . ?
CM1 CA1 CB1 126.2(2) . . ?
N1 CA2 CM2 126.1(2) . . ?
N1 CA2 CB2 108.4(2) . . ?
CM2 CA2 CB2 125.4(2) . . ?
N2 CA3 CM2 125.5(2) . . ?
N2 CA3 CB3 108.4(2) . . ?
CM2 CA3 CB3 126.1(2) . . ?
N2 CA4 CM3 125.9(2) . . ?
N2 CA4 CB4 108.6(2) . . ?
CM3 CA4 CB4 125.5(2) . . ?
N3 CA5 CM3 125.9(2) . . ?
N3 CA5 CB5 108.7(2) . . ?
CM3 CA5 CB5 125.4(2) . . ?
N3 CA6 CM4 125.8(2) . . ?
N3 CA6 CB6 108.4(2) . . ?
CM4 CA6 CB6 125.8(2) . . ?
N4 CA7 CM4 125.9(2) . . ?
N4 CA7 CB7 108.6(2) . . ?
CM4 CA7 CB7 125.5(2) . . ?
N4 CA8 CM1 125.9(2) . . ?
N4 CA8 CB8 108.3(2) . . ?
CM1 CA8 CB8 125.7(2) . . ?
CB2 CB1 CA1 108.0(2) . . ?
CB1 CB2 CA2 108.2(2) . . ?
CB4 CB3 CA3 108.0(2) . . ?
CB3 CB4 CA4 107.8(2) . . ?
CB6 CB5 CA5 107.7(3) . . ?
CB5 CB6 CA6 108.1(3) . . ?
CB8 CB7 CA7 108.0(2) . . ?
CB7 CB8 CA8 107.9(2) . . ?
CA1 CM1 CA8 125.0(2) . . ?
CA1 CM1 C11 117.9(2) . . ?
CA8 CM1 C11 117.1(2) . . ?
CA3 CM2 CA2 125.6(2) . . ?
CA3 CM2 C21 118.2(2) . . ?
CA2 CM2 C21 116.1(2) . . ?
CA5 CM3 CA4 125.2(2) . . ?
CA5 CM3 C31 117.3(2) . . ?
CA4 CM3 C31 117.5(2) . . ?
CA6 CM4 CA7 125.0(2) . . ?
CA6 CM4 C41 117.8(2) . . ?
CA7 CM4 C41 117.2(2) . . ?
C12 C11 C16 118.5(2) . . ?
C12 C11 CM1 120.3(2) . . ?
C16 C11 CM1 121.1(2) . . ?
C13 C12 C11 120.5(2) . . ?
C14 C13 C12 120.3(3) . . ?
C13 C14 C15 119.8(3) . . ?
C14 C15 C16 120.4(3) . . ?
C15 C16 C11 120.4(3) . . ?
C26 C21 C22 119.0(3) . . ?
C26 C21 CM2 120.2(3) . . ?
C22 C21 CM2 120.8(3) . . ?
C21 C22 C23 120.3(3) . . ?
C24 C23 C22 120.2(4) . . ?
C23 C24 C25 119.7(3) . . ?
C24 C25 C26 120.8(4) . . ?
C21 C26 C25 120.1(4) . . ?
C36 C31 C32 118.7(3) . . ?
C36 C31 CM3 120.3(3) . . ?
C32 C31 CM3 120.9(2) . . ?
C31 C32 C33 121.0(3) . . ?
C34 C33 C32 120.0(4) . . ?
C35 C34 C33 119.6(3) . . ?
C34 C35 C36 121.2(3) . . ?
C31 C36 C35 119.5(3) . . ?
C42 C41 C46 119.0(3) . . ?
C42 C41 CM4 120.8(3) . . ?
C46 C41 CM4 120.2(3) . . ?
C41 C42 C43 119.8(4) . . ?
C44 C43 C42 120.7(4) . . ?
C43 C44 C45 120.3(3) . . ?
C44 C45 C46 119.5(4) . . ?
C41 C46 C45 120.8(4) . . ?
Cl1B Cl1A O4 70.9(5) . . ?
Cl1B Cl1A O(5A 175.0(5) . . ?
O4 Cl1A O(5A 111.0(2) . . ?
Cl1B Cl1A O3 72.9(5) . . ?
O4 Cl1A O3 111.2(2) . . ?
O(5A Cl1A O3 110.0(2) . . ?
Cl1B Cl1A O2 66.6(5) . . ?
O4 Cl1A O2 109.17(14) . . ?
O(5A Cl1A O2 108.36(14) . . ?
O3 Cl1A O2 106.94(13) . . ?
Cl1A Cl1B O2 72.7(5) . . ?
Cl1A Cl1B O(5B 176.6(17) . . ?
O2 Cl1B O(5B 105.5(16) . . ?
Cl1A Cl1B O4 67.9(5) . . ?
O2 Cl1B O4 110.8(7) . . ?
O(5B Cl1B O4 110.6(19) . . ?
Cl1A Cl1B O3 66.8(4) . . ?
O2 Cl1B O3 106.9(5) . . ?
O(5B Cl1B O3 116.6(16) . . ?
O4 Cl1B O3 106.4(5) . . ?
Cl1B O2 Cl1A 40.7(4) . . ?
Cl1B O2 Mo 137.1(4) . . ?
Cl1A O2 Mo 134.72(12) . . ?
Cl1A O3 Cl1B 40.3(4) . . ?
Cl1A O4 Cl1B 41.2(3) . . ?
Cl1B O(5B Cl2 139.6(24) . . ?
Cl3A C Cl2 110.9(3) . . ?
Cl3A C Cl3B 39.5(6) . . ?
Cl2 C Cl3B 122.6(5) . . ?
C Cl2 O(5B 97.4(11) . . ?
Cl3B Cl3A C 78.6(7) . . ?
Cl3A Cl3B C 61.9(8) . . ?

loop_
_geom_bond_atom_site_label_1
_geom_bond_atom_site_label_2
_geom_bond_distance
_geom_bond_site_symmetry_2
_geom_bond_publ_flag
Mo O1 1.658(2) . ?
Mo N4 2.075(2) . ?
Mo N2 2.076(2) . ?
Mo N1 2.081(2) . ?
Mo N3 2.084(2) . ?
Mo O2 2.379(2) . ?
N1 CA2 1.384(3) . ?
N1 CA1 1.388(3) . ?
N2 CA4 1.383(3) . ?
N2 CA3 1.388(3) . ?
N3 CA6 1.384(3) . ?
N3 CA5 1.386(3) . ?
N4 CA7 1.381(3) . ?
N4 CA8 1.386(3) . ?
CA1 CM1 1.398(4) . ?
CA1 CB1 1.427(4) . ?
CA2 CM2 1.396(4) . ?
CA2 CB2 1.424(4) . ?
CA3 CM2 1.389(4) . ?
CA3 CB3 1.429(4) . ?
CA4 CM3 1.398(4) . ?
CA4 CB4 1.430(4) . ?
CA5 CM3 1.396(4) . ?
CA5 CB5 1.426(4) . ?
CA6 CM4 1.396(4) . ?
CA6 CB6 1.428(4) . ?
CA7 CM4 1.398(4) . ?
CA7 CB7 1.424(4) . ?
CA8 CM1 1.400(4) . ?
CA8 CB8 1.428(4) . ?
CB1 CB2 1.342(4) . ?
CB3 CB4 1.349(4) . ?
CB5 CB6 1.349(4) . ?
CB7 CB8 1.346(4) . ?
CM1 C11 1.492(3) . ?
CM2 C21 1.495(4) . ?
CM3 C31 1.495(3) . ?
CM4 C41 1.497(4) . ?
C11 C12 1.388(4) . ?
C11 C16 1.392(4) . ?
C12 C13 1.385(4) . ?
C13 C14 1.373(4) . ?
C14 C15 1.376(4) . ?
C15 C16 1.383(4) . ?
C21 C26 1.376(4) . ?
C21 C22 1.379(4) . ?
C22 C23 1.389(5) . ?
C23 C24 1.362(6) . ?
C24 C25 1.363(6) . ?
C25 C26 1.382(5) . ?
C31 C36 1.381(4) . ?
C31 C32 1.383(4) . ?
C32 C33 1.385(5) . ?
C33 C34 1.367(6) . ?
C34 C35 1.361(6) . ?
C35 C36 1.396(5) . ?
C41 C42 1.375(4) . ?
C41 C46 1.389(5) . ?
C42 C43 1.395(5) . ?
C43 C44 1.367(7) . ?
C44 C45 1.369(6) . ?
C45 C46 1.389(5) . ?
Cl1A Cl1B 1.005(9) . ?
Cl1A O4 1.413(2) . ?
Cl1A O(5A 1.419(3) . ?
Cl1A O3 1.429(2) . ?
Cl1A O2 1.472(2) . ?
Cl1B O2 1.415(9) . ?
Cl1B O(5B 1.42(3) . ?
Cl1B O4 1.442(10) . ?
Cl1B O3 1.486(8) . ?
O(5B Cl2 1.79(4) . ?
C Cl3A 1.721(6) . ?
C Cl2 1.739(6) . ?
C Cl3B 1.91(2) . ?
Cl3A Cl3B 1.24(2) . ?
